data_9015565
loop_
_publ_author_name
'Sejkora, J.'
'Makovicky, E.'
'Topa, D.'
'Putz, H.'
'Zagler, G.'
'Pasil, J.'

_publ_section_title
;
 Litochlebite, Ag2PbBi4Se8, a new selenide mineral species from Zalesi,
 Czech Republic: description and crystal structure
;
_journal_name_full 'The Canadian Mineralogist'
_journal_page_first 639
_journal_page_last 650
_journal_paper_doi 10.3749/canmin.49.2.639
_journal_volume 49
_journal_year 2011
_chemical_compound_source 'Zalesi uranium deposit, northern Moravia, Czech Republic'
_chemical_formula_sum 'Ag2 Bi4 Pb Se8'
_chemical_name_mineral Litochlebite
_space_group_IT_number 11
_symmetry_space_group_name_Hall '-P 2yb'
_symmetry_space_group_name_H-M 'P 1 21/m 1'
_cell_angle_alpha 90
_cell_angle_beta 109.164
_cell_angle_gamma 90
_cell_length_a 13.203
_cell_length_b 4.186
_cell_length_c 15.280
_cell_formula_units_Z 2
_cell_volume 797.692
_database_code_amcsd 0018384
_exptl_crystal_density_diffrn 7.871
_cod_original_formula_sum 'Pb Bi4 Se8 Ag2'
_cod_database_code 9015565

loop_
_space_group_symop_operation_xyz
x,y,z
x,1/2-y,z
-x,1/2+y,-z
-x,-y,-z

loop_
_atom_site_aniso_label
_atom_site_aniso_U_11
_atom_site_aniso_U_22
_atom_site_aniso_U_33
_atom_site_aniso_U_12
_atom_site_aniso_U_13
_atom_site_aniso_U_23
Pb1 0.03080 0.02380 0.05700 0.00000 0.01610 0.00000
Bi1 0.02040 0.02150 0.01830 0.00000 0.00450 0.00000
Bi2 0.02360 0.02040 0.01760 0.00000 0.00850 0.00000
Bi3 0.02170 0.02090 0.01900 0.00000 0.00400 0.00000
Bi4 0.02200 0.02180 0.02500 0.00000 0.00310 0.00000
Se1 0.01000 0.01800 0.01700 0.00000 0.00300 0.00000
Se2 0.01700 0.01400 0.02100 0.00000 0.00600 0.00000
Se3 0.01900 0.01800 0.01700 0.00000 0.00700 0.00000
Se4 0.01800 0.01800 0.01900 0.00000 0.00500 0.00000
Se5 0.02200 0.01800 0.01900 0.00000 0.00700 0.00000
Se6 0.02700 0.05700 0.01500 0.00000 0.00900 0.00000
Se7 0.01900 0.01800 0.02300 0.00000 0.00400 0.00000
Se8 0.01700 0.01500 0.01400 0.00000 0.00500 0.00000
Ag1a 0.05900 0.11000 0.01400 0.00000 0.00800 0.00000
Ag1b 0.01000 0.16000 0.06000 0.00000 0.00400 0.00000
Ag2a 0.06600 0.12500 0.07800 0.00000 0.01200 0.00000

loop_
_atom_site_label
_atom_site_fract_x
_atom_site_fract_y
_atom_site_fract_z
_atom_site_occupancy
_atom_site_U_iso_or_equiv
Pb1 0.23180 0.25000 0.32700 1.00000 0.03690
Bi1 0.04210 0.25000 0.88510 1.00000 0.02050
Bi2 0.56710 0.25000 0.29740 1.00000 0.02010
Bi3 0.70820 0.25000 0.90390 1.00000 0.02120
Bi4 0.92530 0.25000 0.37860 1.00000 0.02390
Se1 0.12190 0.25000 0.51060 1.00000 0.01530
Se2 0.13330 0.25000 0.11430 1.00000 0.01740
Se3 0.30340 0.25000 0.73000 1.00000 0.01770
Se4 0.43290 0.25000 0.07650 1.00000 0.01840
Se5 0.61860 0.25000 0.71020 1.00000 0.01940
Se6 0.65690 0.25000 0.48360 1.00000 0.03200
Se7 0.81630 0.25000 0.11960 1.00000 0.02040
Se8 0.95230 0.25000 0.69530 1.00000 0.01550
Ag1a 0.38000 0.25000 0.90260 0.86000 0.06100
Ag1b 0.37400 -0.07000 0.90200 0.07000 0.08000
Ag2a 0.47080 0.25000 0.52560 0.76000 0.09300
Ag2b 0.50000 0.00000 0.50000 0.24000 0.08000

loop_
_cod_related_entry_id
_cod_related_entry_database
_cod_related_entry_code
1 AMCSD 0018384
